data_4331644
loop_
_publ_author_name
'Dominik Lieb'
'Felix C. Friedel'
'Mirza Yawer'
'Achim Zahl'
'Marat M. Khusniyarov'
'Frank W. Heinemann'
'Ivana Ivanovi\'c-Burmazovi\'c'

_publ_contact_author
;
        Prof. Dr. I. Ivanovic-Burmazovic
        Department of Chemistry and Pharmacy
        Inorganic Chemistry
        Universit\"at Erlangen-N\"urnberg
        Egerlandstr. 1
        D-91058 Erlangen
        Bundesrepublik Deutschland
;
_publ_contact_author_email ivana.ivanovic@chemie.uni-erlangen.de
_publ_contact_author_fax '049 9131 852-7345'
_publ_contact_author_phone '049 9131 852-5428'
_publ_section_title
;
 Dinuclear Seven-Coordinate Mn(II) Complexes: Effect of
 Manganese(II)-Hydroxo Species on Water Exchange and Superoxide Dismutase
 Activity
;
_journal_name_full 'Inorganic Chemistry'
_journal_page_first 222
_journal_page_last 236
_journal_paper_doi 10.1021/ic301714d
_journal_volume 52
_journal_year 2013
_chemical_formula_moiety 'C30 H44 Cl4 Mn2 N10, 4(C H4 O)'
_chemical_formula_sum 'C34 H60 Cl4 Mn2 N10 O4'
_chemical_formula_weight 924.60
_chemical_name_systematic
; 
 ? 
;
_space_group_IT_number 15
_symmetry_cell_setting monoclinic
_symmetry_space_group_name_Hall '-C 2yc'
_symmetry_space_group_name_H-M 'C 1 2/c 1'
_atom_sites_solution_hydrogens geom
_atom_sites_solution_primary direct
_atom_sites_solution_secondary difmap
_audit_creation_method SHELXL-97
_cell_angle_alpha 90.00
_cell_angle_beta 113.622(3)
_cell_angle_gamma 90.00
_cell_formula_units_Z 4
_cell_length_a 20.051(4)
_cell_length_b 21.294(4)
_cell_length_c 10.9675(18)
_cell_measurement_reflns_used 5258
_cell_measurement_temperature 100(2)
_cell_measurement_theta_max 27.06
_cell_measurement_theta_min 2.79
_cell_volume 4290.4(14)
_computing_cell_refinement 'Bruker SAINT'
_computing_data_collection 'Bruker APEX2'
_computing_data_reduction 'Bruker SAINT'
_computing_molecular_graphics 'SHELXTL 6.12 (Bruker AXS, 2002)'
_computing_publication_material 'SHELXTL 6.12 (Bruker AXS, 2002)'
_computing_structure_refinement 'SHELXTL 6.12 (Bruker AXS, 2002)'
_computing_structure_solution 'SHELXTL 6.12 (Bruker AXS, 2002)'
_diffrn_ambient_temperature 100(2)
_diffrn_detector_area_resol_mean 83.33
_diffrn_measured_fraction_theta_full 0.999
_diffrn_measured_fraction_theta_max 0.999
_diffrn_measurement_device_type 'Bruker Kappa APEX II CCD area detector'
_diffrn_measurement_method 'phi and omega scans'
_diffrn_radiation_monochromator 'Quazar focussing montel optics'
_diffrn_radiation_source 'ImuS micro-focus tube'
_diffrn_radiation_type MoK\a
_diffrn_radiation_wavelength 0.71073
_diffrn_reflns_av_R_equivalents 0.0400
_diffrn_reflns_av_sigmaI/netI 0.0355
_diffrn_reflns_limit_h_max 25
_diffrn_reflns_limit_h_min -25
_diffrn_reflns_limit_k_max 27
_diffrn_reflns_limit_k_min -27
_diffrn_reflns_limit_l_max 14
_diffrn_reflns_limit_l_min -9
_diffrn_reflns_number 18538
_diffrn_reflns_theta_full 27.10
_diffrn_reflns_theta_max 27.10
_diffrn_reflns_theta_min 2.79
_diffrn_standards_number 0
_exptl_absorpt_coefficient_mu 0.886
_exptl_absorpt_correction_T_max 0.746
_exptl_absorpt_correction_T_min 0.667
_exptl_absorpt_correction_type multi-scan
_exptl_absorpt_process_details 'SADABS, Bruker-AXS, 2009'
_exptl_crystal_colour 'dark orange'
_exptl_crystal_density_diffrn 1.431
_exptl_crystal_density_meas 0
_exptl_crystal_description needle
_exptl_crystal_F_000 1936
_exptl_crystal_size_max 0.28
_exptl_crystal_size_mid 0.12
_exptl_crystal_size_min 0.06
_refine_diff_density_max 1.393
_refine_diff_density_min -0.863
_refine_diff_density_rms 0.088
_refine_ls_extinction_method none
_refine_ls_goodness_of_fit_ref 1.290
_refine_ls_hydrogen_treatment constr
_refine_ls_matrix_type full
_refine_ls_number_parameters 311
_refine_ls_number_reflns 4726
_refine_ls_number_restraints 83
_refine_ls_restrained_S_all 1.336
_refine_ls_R_factor_all 0.0860
_refine_ls_R_factor_gt 0.0578
_refine_ls_shift/su_max 0.001
_refine_ls_shift/su_mean 0.000
_refine_ls_structure_factor_coef Fsqd
_refine_ls_weighting_details 'calc w=1/[\s^2^(Fo^2^)+(0.0630P)^2^+8.7744P] where P=(Fo^2^+2Fc^2^)/3'
_refine_ls_weighting_scheme calc
_refine_ls_wR_factor_gt 0.1484
_refine_ls_wR_factor_ref 0.1649
_reflns_number_gt 3440
_reflns_number_total 4726
_reflns_threshold_expression >2sigma(I)
_cod_data_source_file ic301714d_si_001_2.cif
_cod_data_source_block dl1103
_cod_original_cell_volume 4290.4(13)
_cod_original_sg_symbol_Hall -C2yc
_cod_database_code 4331644

loop_
_symmetry_equiv_pos_as_xyz
'x, y, z'
'-x, y, -z+1/2'
'x+1/2, y+1/2, z'
'-x+1/2, y+1/2, -z+1/2'
'-x, -y, -z'
'x, -y, z-1/2'
'-x+1/2, -y+1/2, -z'
'x+1/2, -y+1/2, z-1/2'

loop_
_atom_site_label
_atom_site_type_symbol
_atom_site_fract_x
_atom_site_fract_y
_atom_site_fract_z
_atom_site_U_iso_or_equiv
_atom_site_adp_type
_atom_site_occupancy
_atom_site_symmetry_multiplicity
_atom_site_calc_flag
_atom_site_refinement_flags
_atom_site_disorder_assembly
_atom_site_disorder_group
Mn1 Mn 0.5000 0.60259(3) 0.2500 0.0344(2) Uani 1 2 d S . .
Mn2 Mn 0.5000 1.14463(3) 0.2500 0.0357(3) Uani 1 2 d S . .
Cl1 Cl 0.5697(10) 0.6055(10) 0.5048(7) 0.079(3) Uani 0.61(7) 1 d P A 1
Cl1A Cl 0.5609(4) 0.5967(3) 0.5025(7) 0.026(4) Uani 0.39(7) 1 d P A 2
Cl2 Cl 0.60331(7) 1.14714(6) 0.48310(10) 0.0549(4) Uani 1 1 d . B .
N1 N 0.5000 0.70854(18) 0.2500 0.0279(9) Uani 1 2 d S . .
N2 N 0.6054(2) 0.64047(14) 0.2440(3) 0.0380(8) Uani 1 1 d . A .
N3 N 0.5654(2) 0.51725(14) 0.2308(4) 0.0476(9) Uani 1 1 d . A .
H3 H 0.5534 0.5117 0.1404 0.057 Uiso 1 1 calc R . .
N4 N 0.5000 1.03881(16) 0.2500 0.0207(8) Uani 1 2 d S . .
N5 N 0.57598(18) 1.10683(14) 0.1573(3) 0.0319(7) Uani 1 1 d . B .
N6 N 0.5751(6) 1.2248(4) 0.2142(11) 0.047(3) Uani 0.50 1 d P B 1
H6 H 0.6172 1.2244 0.2922 0.056 Uiso 0.50 1 calc PR B 1
N6A N 0.5373(6) 1.2334(4) 0.1847(12) 0.042(3) Uani 0.50 1 d P B 2
H6A H 0.5794 1.2440 0.2580 0.050 Uiso 0.50 1 calc PR B 2
C1 C 0.5000 0.8389(2) 0.2500 0.0235(10) Uani 1 2 d S . .
C2 C 0.56001(19) 0.80521(14) 0.2515(3) 0.0249(7) Uani 1 1 d . A .
H2A H 0.6020 0.8266 0.2535 0.030 Uiso 1 1 calc R . .
C3 C 0.5576(2) 0.73980(15) 0.2502(3) 0.0285(7) Uani 1 1 d . . .
C4 C 0.6184(2) 0.69921(16) 0.2480(4) 0.0328(8) Uani 1 1 d . A .
C5 C 0.6851(2) 0.73036(18) 0.2495(5) 0.0446(10) Uani 1 1 d . . .
H5A H 0.7177 0.6987 0.2381 0.067 Uiso 1 1 calc R A .
H5B H 0.7101 0.7520 0.3346 0.067 Uiso 1 1 calc R . .
H5C H 0.6716 0.7609 0.1766 0.067 Uiso 1 1 calc R . .
C6 C 0.6576(3) 0.59319(18) 0.2394(5) 0.0508(12) Uani 1 1 d . . .
H6B H 0.7078 0.6067 0.2956 0.061 Uiso 1 1 calc R A .
H6C H 0.6535 0.5882 0.1469 0.061 Uiso 1 1 calc R . .
C7 C 0.6411(3) 0.5309(2) 0.2903(6) 0.0638(14) Uani 1 1 d . A .
H7A H 0.6684 0.4968 0.2695 0.077 Uiso 1 1 calc R . .
H7B H 0.6573 0.5329 0.3881 0.077 Uiso 1 1 calc R . .
C8 C 0.5407(3) 0.46155(18) 0.2765(5) 0.0582(13) Uani 1 1 d . . .
H8A H 0.5613 0.4609 0.3750 0.070 Uiso 1 1 calc R A .
H8B H 0.5577 0.4235 0.2454 0.070 Uiso 1 1 calc R . .
C9 C 0.5000 0.90851(19) 0.2500 0.0206(9) Uani 1 2 d S . .
C10 C 0.54077(18) 0.94226(14) 0.1946(3) 0.0226(7) Uani 1 1 d . B .
H10A H 0.5685 0.9208 0.1547 0.027 Uiso 1 1 calc R . .
C11 C 0.54037(18) 1.00734(14) 0.1984(3) 0.0216(7) Uani 1 1 d . . .
C12 C 0.58454(19) 1.04825(16) 0.1480(3) 0.0265(7) Uani 1 1 d . B .
C13 C 0.6353(2) 1.01826(19) 0.0951(4) 0.0401(9) Uani 1 1 d . . .
H13A H 0.6481 1.0488 0.0413 0.060 Uiso 1 1 calc R B .
H13B H 0.6113 0.9820 0.0400 0.060 Uiso 1 1 calc R . .
H13C H 0.6795 1.0044 0.1696 0.060 Uiso 1 1 calc R . .
C14 C 0.6173(3) 1.15354(19) 0.1182(4) 0.0481(10) Uani 1 1 d U . .
H14A H 0.6694 1.1489 0.1773 0.058 Uiso 0.50 1 calc PR B 1
H14B H 0.6121 1.1438 0.0265 0.058 Uiso 0.50 1 calc PR B 1
H14C H 0.6243 1.1400 0.0378 0.058 Uiso 0.50 1 calc PR B 2
H14D H 0.6654 1.1615 0.1911 0.058 Uiso 0.50 1 calc PR B 2
C15 C 0.5986(6) 1.2135(5) 0.1216(12) 0.0556(18) Uani 0.50 1 d PU B 1
H15A H 0.6413 1.2404 0.1363 0.067 Uiso 0.50 1 calc PR B 1
H15B H 0.5600 1.2248 0.0343 0.067 Uiso 0.50 1 calc PR B 1
C16 C 0.5348(5) 1.2854(4) 0.2268(12) 0.053(2) Uani 0.50 1 d PDU . 1
H16A H 0.5172 1.3063 0.1389 0.063 Uiso 0.50 1 calc PR . 1
H16B H 0.5723 1.3133 0.2898 0.063 Uiso 0.50 1 calc PR . 1
C15A C 0.5634(6) 1.2176(5) 0.0871(11) 0.0538(18) Uani 0.50 1 d PU B 2
H15C H 0.5908 1.2539 0.0748 0.065 Uiso 0.50 1 calc PR B 2
H15D H 0.5210 1.2109 0.0018 0.065 Uiso 0.50 1 calc PR B 2
C16A C 0.4887(6) 1.2852(4) 0.1747(6) 0.051(2) Uani 0.50 1 d PDU . 2
H16C H 0.4367 1.2749 0.1240 0.062 Uiso 0.50 1 calc PR . 2
H16D H 0.5018 1.3243 0.1408 0.062 Uiso 0.50 1 calc PR . 2
O100 O 0.7229(3) 0.6441(2) 0.5497(5) 0.1022(17) Uani 1 1 d DU . .
H100 H 0.6785 0.6420 0.5350 0.153 Uiso 1 1 calc R . .
C100 C 0.7604(3) 0.5965(3) 0.6371(6) 0.0689(15) Uani 1 1 d DU . .
H10B H 0.8046 0.5861 0.6236 0.103 Uiso 1 1 calc R . .
H10C H 0.7293 0.5592 0.6203 0.103 Uiso 1 1 calc R . .
H10D H 0.7737 0.6107 0.7288 0.103 Uiso 1 1 calc R . .
O200 O 0.7480(8) 1.1465(13) 0.4378(14) 0.100(5) Uani 0.44(2) 1 d PDU C 1
H200 H 0.7068 1.1547 0.4366 0.151 Uiso 0.44(2) 1 calc PR C 1
C200 C 0.8024(8) 1.1742(10) 0.5514(13) 0.065(5) Uani 0.44(2) 1 d PDU C 1
H20A H 0.7885 1.2175 0.5607 0.098 Uiso 0.44(2) 1 calc PR C 1
H20B H 0.8488 1.1741 0.5415 0.098 Uiso 0.44(2) 1 calc PR C 1
H20C H 0.8074 1.1501 0.6308 0.098 Uiso 0.44(2) 1 calc PR C 1
O210 O 0.7323(8) 1.1103(9) 0.4299(10) 0.095(4) Uani 0.56(2) 1 d PDU C 2
H210 H 0.7302 1.0713 0.4390 0.143 Uiso 0.56(2) 1 calc PR C 2
C210 C 0.7852(8) 1.1351(10) 0.5414(13) 0.084(5) Uani 0.56(2) 1 d PDU C 2
H21A H 0.8324 1.1319 0.5347 0.127 Uiso 0.56(2) 1 calc PR C 2
H21B H 0.7870 1.1118 0.6198 0.127 Uiso 0.56(2) 1 calc PR C 2
H21C H 0.7742 1.1793 0.5499 0.127 Uiso 0.56(2) 1 calc PR C 2

loop_
_atom_site_aniso_label
_atom_site_aniso_U_11
_atom_site_aniso_U_22
_atom_site_aniso_U_33
_atom_site_aniso_U_23
_atom_site_aniso_U_13
_atom_site_aniso_U_12
Mn1 0.0605(6) 0.0176(4) 0.0301(5) 0.000 0.0232(4) 0.000
Mn2 0.0738(6) 0.0147(3) 0.0202(4) 0.000 0.0205(4) 0.000
Cl1 0.115(5) 0.073(3) 0.038(3) -0.009(2) 0.021(2) 0.013(3)
Cl1A 0.052(5) 0.015(4) 0.018(3) 0.0028(13) 0.0208(17) 0.0072(13)
Cl2 0.0725(8) 0.0743(8) 0.0221(5) -0.0112(5) 0.0233(5) -0.0460(6)
N1 0.043(2) 0.0180(18) 0.023(2) 0.000 0.0129(19) 0.000
N2 0.056(2) 0.0215(15) 0.042(2) -0.0019(13) 0.0246(17) 0.0057(14)
N3 0.083(3) 0.0223(16) 0.049(2) 0.0011(14) 0.038(2) 0.0014(17)
N4 0.026(2) 0.0180(18) 0.017(2) 0.000 0.0076(17) 0.000
N5 0.0434(18) 0.0297(15) 0.0208(16) 0.0042(12) 0.0110(14) -0.0126(13)
N6 0.093(9) 0.010(3) 0.026(5) -0.005(3) 0.012(6) 0.002(5)
N6A 0.078(7) 0.011(4) 0.053(7) 0.002(4) 0.045(6) -0.003(4)
C1 0.035(3) 0.020(2) 0.016(2) 0.000 0.010(2) 0.000
C2 0.0349(19) 0.0190(15) 0.0211(17) 0.0017(12) 0.0116(15) 0.0025(13)
C3 0.042(2) 0.0208(16) 0.0208(18) 0.0008(13) 0.0102(16) 0.0020(14)
C4 0.044(2) 0.0265(18) 0.028(2) 0.0008(14) 0.0134(18) 0.0061(15)
C5 0.042(2) 0.0287(19) 0.058(3) 0.0035(19) 0.016(2) 0.0077(17)
C6 0.069(3) 0.0245(19) 0.071(3) -0.0037(19) 0.041(3) 0.0096(19)
C7 0.079(4) 0.028(2) 0.090(4) -0.006(2) 0.038(3) 0.010(2)
C8 0.107(4) 0.0213(19) 0.064(3) 0.0008(19) 0.052(3) 0.007(2)
C9 0.028(2) 0.018(2) 0.016(2) 0.000 0.0093(19) 0.000
C10 0.0288(17) 0.0220(15) 0.0221(17) 0.0025(13) 0.0154(15) 0.0041(13)
C11 0.0272(17) 0.0191(14) 0.0190(17) 0.0029(12) 0.0099(14) 0.0004(12)
C12 0.0298(18) 0.0283(17) 0.0203(18) 0.0041(13) 0.0088(15) -0.0049(14)
C13 0.039(2) 0.045(2) 0.046(3) 0.0111(18) 0.027(2) -0.0029(18)
C14 0.065(2) 0.0417(19) 0.035(2) 0.0081(16) 0.0163(19) -0.0274(18)
C15 0.062(3) 0.048(3) 0.053(3) 0.009(2) 0.020(3) -0.018(3)
C16 0.079(5) 0.024(3) 0.055(4) 0.002(3) 0.028(4) -0.004(3)
C15A 0.065(3) 0.045(3) 0.045(3) 0.007(2) 0.016(3) -0.020(3)
C16A 0.065(4) 0.039(4) 0.052(4) 0.008(3) 0.025(4) 0.000(4)
O100 0.111(4) 0.083(3) 0.073(3) 0.019(2) -0.004(3) -0.039(3)
C100 0.061(3) 0.081(4) 0.052(3) 0.010(3) 0.009(3) -0.008(3)
O200 0.091(7) 0.146(11) 0.081(7) -0.027(7) 0.053(6) -0.021(7)
C200 0.060(7) 0.083(9) 0.057(7) 0.002(6) 0.027(6) 0.001(6)
O210 0.109(7) 0.112(8) 0.076(6) -0.003(5) 0.049(5) 0.019(6)
C210 0.068(7) 0.111(10) 0.077(8) 0.023(6) 0.031(6) 0.026(6)

loop_
_atom_type_symbol
_atom_type_description
_atom_type_scat_dispersion_real
_atom_type_scat_dispersion_imag
_atom_type_scat_source
C C 0.0033 0.0016 'International Tables Vol C Tables 4.2.6.8 and 6.1.1.4'
H H 0.0000 0.0000 'International Tables Vol C Tables 4.2.6.8 and 6.1.1.4'
N N 0.0061 0.0033 'International Tables Vol C Tables 4.2.6.8 and 6.1.1.4'
Cl Cl 0.1484 0.1585 'International Tables Vol C Tables 4.2.6.8 and 6.1.1.4'
Mn Mn 0.3368 0.7283 'International Tables Vol C Tables 4.2.6.8 and 6.1.1.4'
O O 0.0106 0.0060 'International Tables Vol C Tables 4.2.6.8 and 6.1.1.4'

loop_
_geom_angle_atom_site_label_1
_geom_angle_atom_site_label_2
_geom_angle_atom_site_label_3
_geom_angle
_geom_angle_site_symmetry_1
_geom_angle_site_symmetry_3
N1 Mn1 N2 69.35(8) . .
N1 Mn1 N2 69.36(8) . 2_655
N2 Mn1 N2 138.71(15) . 2_655
N1 Mn1 N3 142.23(9) . .
N2 Mn1 N3 73.08(12) . .
N2 Mn1 N3 148.05(12) 2_655 .
N1 Mn1 N3 142.23(9) . 2_655
N2 Mn1 N3 148.05(12) . 2_655
N2 Mn1 N3 73.07(12) 2_655 2_655
N3 Mn1 N3 75.55(18) . 2_655
N1 Mn1 Cl1A 92.82(17) . .
N2 Mn1 Cl1A 90.2(2) . .
N2 Mn1 Cl1A 91.84(16) 2_655 .
N3 Mn1 Cl1A 91.04(16) . .
N3 Mn1 Cl1A 84.5(2) 2_655 .
N1 Mn1 Cl1A 92.82(17) . 2_655
N2 Mn1 Cl1A 91.84(16) . 2_655
N2 Mn1 Cl1A 90.2(2) 2_655 2_655
N3 Mn1 Cl1A 84.5(2) . 2_655
N3 Mn1 Cl1A 91.04(16) 2_655 2_655
Cl1A Mn1 Cl1A 174.4(3) . 2_655
N1 Mn1 Cl1 88.6(5) . .
N2 Mn1 Cl1 85.2(6) . .
N2 Mn1 Cl1 93.8(3) 2_655 .
N3 Mn1 Cl1 92.1(2) . .
N3 Mn1 Cl1 90.1(6) 2_655 .
Cl1A Mn1 Cl1 5.6(5) . .
Cl1A Mn1 Cl1 176.1(3) 2_655 .
N1 Mn1 Cl1 88.6(5) . 2_655
N2 Mn1 Cl1 93.8(3) . 2_655
N2 Mn1 Cl1 85.2(6) 2_655 2_655
N3 Mn1 Cl1 90.1(6) . 2_655
N3 Mn1 Cl1 92.1(2) 2_655 2_655
Cl1A Mn1 Cl1 176.1(3) . 2_655
Cl1A Mn1 Cl1 5.6(5) 2_655 2_655
Cl1 Mn1 Cl1 177.3(9) . 2_655
N6A Mn2 N6A 65.9(5) 2_655 .
N6A Mn2 N4 147.0(2) 2_655 .
N6A Mn2 N4 147.0(2) . .
N6A Mn2 N5 143.2(2) 2_655 .
N6A Mn2 N5 77.8(2) . .
N4 Mn2 N5 69.42(7) . .
N6A Mn2 N5 77.8(2) 2_655 2_655
N6A Mn2 N5 143.2(2) . 2_655
N4 Mn2 N5 69.42(7) . 2_655
N5 Mn2 N5 138.84(15) . 2_655
N6A Mn2 N6 76.5(3) 2_655 .
N6A Mn2 N6 17.3(3) . .
N4 Mn2 N6 135.1(2) . .
N5 Mn2 N6 66.8(2) . .
N5 Mn2 N6 153.1(3) 2_655 .
N6A Mn2 N6 17.3(3) 2_655 2_655
N6A Mn2 N6 76.5(3) . 2_655
N4 Mn2 N6 135.1(2) . 2_655
N5 Mn2 N6 153.1(3) . 2_655
N5 Mn2 N6 66.8(2) 2_655 2_655
N6 Mn2 N6 89.8(5) . 2_655
N6A Mn2 Cl2 84.5(3) 2_655 .
N6A Mn2 Cl2 93.5(3) . .
N4 Mn2 Cl2 91.19(3) . .
N5 Mn2 Cl2 91.98(8) . .
N5 Mn2 Cl2 88.86(8) 2_655 .
N6 Mn2 Cl2 80.8(2) . .
N6 Mn2 Cl2 97.5(2) 2_655 .
N6A Mn2 Cl2 93.5(3) 2_655 2_655
N6A Mn2 Cl2 84.5(3) . 2_655
N4 Mn2 Cl2 91.19(3) . 2_655
N5 Mn2 Cl2 88.86(8) . 2_655
N5 Mn2 Cl2 91.98(8) 2_655 2_655
N6 Mn2 Cl2 97.5(2) . 2_655
N6 Mn2 Cl2 80.8(2) 2_655 2_655
Cl2 Mn2 Cl2 177.62(6) . 2_655
C3 N1 C3 120.0(4) 2_655 .
C3 N1 Mn1 120.0(2) 2_655 .
C3 N1 Mn1 120.0(2) . .
C4 N2 C6 122.5(4) . .
C4 N2 Mn1 121.5(3) . .
C6 N2 Mn1 116.0(3) . .
C7 N3 C8 117.3(4) . .
C7 N3 Mn1 109.9(3) . .
C8 N3 Mn1 109.2(3) . .
C7 N3 H3 106.6 . .
C8 N3 H3 106.6 . .
Mn1 N3 H3 106.6 . .
C11 N4 C11 119.9(4) 2_655 .
C11 N4 Mn2 120.04(18) 2_655 .
C11 N4 Mn2 120.04(18) . .
C12 N5 C14 122.3(4) . .
C12 N5 Mn2 121.1(2) . .
C14 N5 Mn2 116.5(3) . .
C15 N6 C16 125.9(10) . .
C15 N6 Mn2 116.1(7) . .
C16 N6 Mn2 101.0(7) . .
C15 N6 H6 103.8 . .
C16 N6 H6 103.8 . .
Mn2 N6 H6 103.8 . .
C15A N6A C16A 124.7(9) . .
C15A N6A Mn2 108.2(7) . .
C16A N6A Mn2 111.4(7) . .
C15A N6A H6A 103.3 . .
C16A N6A H6A 103.3 . .
Mn2 N6A H6A 103.3 . .
C2 C1 C2 118.1(4) . 2_655
C2 C1 C9 121.0(2) . .
C2 C1 C9 121.0(2) 2_655 .
C3 C2 C1 119.2(3) . .
C3 C2 H2A 120.4 . .
C1 C2 H2A 120.4 . .
N1 C3 C2 121.7(3) . .
N1 C3 C4 114.9(3) . .
C2 C3 C4 123.4(3) . .
N2 C4 C5 127.4(3) . .
N2 C4 C3 114.2(3) . .
C5 C4 C3 118.4(3) . .
C4 C5 H5A 109.5 . .
C4 C5 H5B 109.5 . .
H5A C5 H5B 109.5 . .
C4 C5 H5C 109.5 . .
H5A C5 H5C 109.5 . .
H5B C5 H5C 109.5 . .
N2 C6 C7 108.8(4) . .
N2 C6 H6B 109.9 . .
C7 C6 H6B 109.9 . .
N2 C6 H6C 109.9 . .
C7 C6 H6C 109.9 . .
H6B C6 H6C 108.3 . .
N3 C7 C6 111.0(4) . .
N3 C7 H7A 109.4 . .
C6 C7 H7A 109.4 . .
N3 C7 H7B 109.4 . .
C6 C7 H7B 109.4 . .
H7A C7 H7B 108.0 . .
N3 C8 C8 109.6(4) . 2_655
N3 C8 H8A 109.7 . .
C8 C8 H8A 109.7 2_655 .
N3 C8 H8B 109.7 . .
C8 C8 H8B 109.7 2_655 .
H8A C8 H8B 108.2 . .
C10 C9 C10 118.1(4) 2_655 .
C10 C9 C1 120.95(19) 2_655 .
C10 C9 C1 120.95(19) . .
C11 C10 C9 119.3(3) . .
C11 C10 H10A 120.4 . .
C9 C10 H10A 120.4 . .
N4 C11 C10 121.7(3) . .
N4 C11 C12 114.4(3) . .
C10 C11 C12 124.0(3) . .
N5 C12 C11 115.0(3) . .
N5 C12 C13 125.7(3) . .
C11 C12 C13 119.2(3) . .
C12 C13 H13A 109.5 . .
C12 C13 H13B 109.5 . .
H13A C13 H13B 109.5 . .
C12 C13 H13C 109.5 . .
H13A C13 H13C 109.5 . .
H13B C13 H13C 109.5 . .
C15 C14 N5 116.3(6) . .
N5 C14 C15A 102.5(5) . .
C15 C14 H14A 108.2 . .
N5 C14 H14A 108.2 . .
C15A C14 H14A 129.5 . .
C15 C14 H14B 108.2 . .
N5 C14 H14B 108.2 . .
C15A C14 H14B 99.5 . .
H14A C14 H14B 107.4 . .
C15 C14 H14C 116.4 . .
N5 C14 H14C 111.3 . .
C15A C14 H14C 111.3 . .
H14A C14 H14C 93.7 . .
C15 C14 H14D 90.4 . .
N5 C14 H14D 111.3 . .
C15A C14 H14D 111.3 . .
H14B C14 H14D 121.9 . .
H14C C14 H14D 109.2 . .
N6 C15 C14 113.2(9) . .
N6 C15 H15A 108.9 . .
C14 C15 H15A 108.9 . .
N6 C15 H15B 108.9 . .
C14 C15 H15B 108.9 . .
H15A C15 H15B 107.8 . .
N6 C16 C16 123.8(5) . 2_655
N6 C16 H16A 106.4 . .
C16 C16 H16A 106.4 2_655 .
N6 C16 H16B 106.4 . .
C16 C16 H16B 106.4 2_655 .
H16A C16 H16B 106.5 . .
N6A C15A C14 116.3(8) . .
N6A C15A H15C 108.2 . .
C14 C15A H15C 108.2 . .
N6A C15A H15D 108.2 . .
C14 C15A H15D 108.2 . .
H15C C15A H15D 107.4 . .
N6A C16A C16A 91.1(8) . 2_655
N6A C16A H16C 113.5 . .
C16A C16A H16C 113.5 2_655 .
N6A C16A H16D 113.5 . .
C16A C16A H16D 113.5 2_655 .
H16C C16A H16D 110.8 . .
C100 O100 H100 109.5 . .
O100 C100 H10B 109.5 . .
O100 C100 H10C 109.5 . .
H10B C100 H10C 109.5 . .
O100 C100 H10D 109.5 . .
H10B C100 H10D 109.5 . .
H10C C100 H10D 109.5 . .
C210 O210 H210 109.5 . .
O210 C210 H21A 109.5 . .
O210 C210 H21B 109.5 . .
H21A C210 H21B 109.5 . .
O210 C210 H21C 109.5 . .
H21A C210 H21C 109.5 . .
H21B C210 H21C 109.5 . .

loop_
_geom_bond_atom_site_label_1
_geom_bond_atom_site_label_2
_geom_bond_distance
_geom_bond_site_symmetry_2
Mn1 N1 2.256(4) .
Mn1 N2 2.288(4) .
Mn1 N2 2.288(4) 2_655
Mn1 N3 2.299(3) .
Mn1 N3 2.299(3) 2_655
Mn1 Cl1A 2.543(7) .
Mn1 Cl1A 2.543(7) 2_655
Mn1 Cl1 2.576(8) .
Mn1 Cl1 2.576(8) 2_655
Mn2 N6A 2.252(9) 2_655
Mn2 N6A 2.252(9) .
Mn2 N4 2.253(4) .
Mn2 N5 2.290(3) .
Mn2 N5 2.290(3) 2_655
Mn2 N6 2.412(12) .
Mn2 N6 2.412(12) 2_655
Mn2 Cl2 2.5662(12) .
Mn2 Cl2 2.5663(12) 2_655
N1 C3 1.332(4) 2_655
N1 C3 1.332(4) .
N2 C4 1.274(5) .
N2 C6 1.467(5) .
N3 C7 1.421(7) .
N3 C8 1.449(5) .
N3 H3 0.9300 .
N4 C11 1.338(4) 2_655
N4 C11 1.338(4) .
N5 C12 1.269(5) .
N5 C14 1.464(4) .
N6 C15 1.301(16) .
N6 C16 1.558(12) .
N6 H6 0.9300 .
N6A C15A 1.407(16) .
N6A C16A 1.448(13) .
N6A H6A 0.9300 .
C1 C2 1.395(4) .
C1 C2 1.396(4) 2_655
C1 C9 1.482(6) .
C2 C3 1.393(4) .
C2 H2A 0.9500 .
C3 C4 1.502(5) .
C4 C5 1.489(6) .
C5 H5A 0.9800 .
C5 H5B 0.9800 .
C5 H5C 0.9800 .
C6 C7 1.526(6) .
C6 H6B 0.9900 .
C6 H6C 0.9900 .
C7 H7A 0.9900 .
C7 H7B 0.9900 .
C8 C8 1.497(11) 2_655
C8 H8A 0.9900 .
C8 H8B 0.9900 .
C9 C10 1.397(4) 2_655
C9 C10 1.397(4) .
C10 C11 1.387(4) .
C10 H10A 0.9500 .
C11 C12 1.497(4) .
C12 C13 1.501(5) .
C13 H13A 0.9800 .
C13 H13B 0.9800 .
C13 H13C 0.9800 .
C14 C15 1.335(12) .
C14 C15A 1.688(13) .
C14 H14A 0.9900 .
C14 H14B 0.9900 .
C14 H14C 0.9900 .
C14 H14D 0.9900 .
C15 H15A 0.9900 .
C15 H15B 0.9900 .
C16 C16 1.665(12) 2_655
C16 H16A 0.9900 .
C16 H16B 0.9900 .
C15A H15C 0.9900 .
C15A H15D 0.9900 .
C16A C16A 1.527(12) 2_655
C16A H16C 0.9900 .
C16A H16D 0.9900 .
O100 C100 1.390(6) .
O100 H100 0.8400 .
C100 H10B 0.9800 .
C100 H10C 0.9800 .
C100 H10D 0.9800 .
O200 C200 1.414(14) .
O200 H200 0.8400 .
C200 H20A 0.9800 .
C200 H20B 0.9800 .
C200 H20C 0.9800 .
O210 C210 1.364(13) .
O210 H210 0.8400 .
C210 H21A 0.9800 .
C210 H21B 0.9800 .
C210 H21C 0.9800 .

loop_
_geom_hbond_atom_site_label_D
_geom_hbond_atom_site_label_H
_geom_hbond_atom_site_label_A
_geom_hbond_distance_DH
_geom_hbond_distance_HA
_geom_hbond_distance_DA
_geom_hbond_angle_DHA
O100 H100 Cl1 0.84 2.21 3.02(2) 162.3
O100 H100 Cl1A 0.84 2.44 3.238(10) 159.6
O200 H200 Cl2 0.84 2.33 3.133(14) 159.8

loop_
_geom_torsion_atom_site_label_1
_geom_torsion_atom_site_label_2
_geom_torsion_atom_site_label_3
_geom_torsion_atom_site_label_4
_geom_torsion
_geom_torsion_site_symmetry_1
_geom_torsion_site_symmetry_4
N2 Mn1 N1 C3 178.32(19) . 2_655
N2 Mn1 N1 C3 -1.68(19) 2_655 2_655
N3 Mn1 N1 C3 172.1(2) . 2_655
N3 Mn1 N1 C3 -7.9(2) 2_655 2_655
Cl1A Mn1 N1 C3 -92.6(2) . 2_655
Cl1A Mn1 N1 C3 87.4(2) 2_655 2_655
Cl1 Mn1 N1 C3 -96.3(5) . 2_655
Cl1 Mn1 N1 C3 83.7(5) 2_655 2_655
N2 Mn1 N1 C3 -1.68(19) . .
N2 Mn1 N1 C3 178.32(19) 2_655 .
N3 Mn1 N1 C3 -7.9(2) . .
N3 Mn1 N1 C3 172.1(2) 2_655 .
Cl1A Mn1 N1 C3 87.4(2) . .
Cl1A Mn1 N1 C3 -92.6(2) 2_655 .
Cl1 Mn1 N1 C3 83.7(5) . .
Cl1 Mn1 N1 C3 -96.3(5) 2_655 .
N1 Mn1 N2 C4 2.5(3) . .
N2 Mn1 N2 C4 2.5(3) 2_655 .
N3 Mn1 N2 C4 178.5(3) . .
N3 Mn1 N2 C4 -170.3(3) 2_655 .
Cl1A Mn1 N2 C4 -90.5(3) . .
Cl1A Mn1 N2 C4 94.8(4) 2_655 .
Cl1 Mn1 N2 C4 -87.9(4) . .
Cl1 Mn1 N2 C4 89.6(7) 2_655 .
N1 Mn1 N2 C6 -179.3(3) . .
N2 Mn1 N2 C6 -179.3(3) 2_655 .
N3 Mn1 N2 C6 -3.3(3) . .
N3 Mn1 N2 C6 8.0(4) 2_655 .
Cl1A Mn1 N2 C6 87.8(3) . .
Cl1A Mn1 N2 C6 -87.0(4) 2_655 .
Cl1 Mn1 N2 C6 90.4(4) . .
Cl1 Mn1 N2 C6 -92.2(6) 2_655 .
N1 Mn1 N3 C7 34.8(4) . .
N2 Mn1 N3 C7 28.7(3) . .
N2 Mn1 N3 C7 -156.3(3) 2_655 .
N3 Mn1 N3 C7 -145.2(4) 2_655 .
Cl1A Mn1 N3 C7 -61.1(4) . .
Cl1A Mn1 N3 C7 122.3(3) 2_655 .
Cl1 Mn1 N3 C7 -55.7(7) . .
Cl1 Mn1 N3 C7 122.7(4) 2_655 .
N1 Mn1 N3 C8 164.8(3) . .
N2 Mn1 N3 C8 158.7(3) . .
N2 Mn1 N3 C8 -26.3(5) 2_655 .
N3 Mn1 N3 C8 -15.2(3) 2_655 .
Cl1A Mn1 N3 C8 68.8(4) . .
Cl1A Mn1 N3 C8 -107.7(3) 2_655 .
Cl1 Mn1 N3 C8 74.3(7) . .
Cl1 Mn1 N3 C8 -107.4(4) 2_655 .
N6A Mn2 N4 C11 5.8(6) 2_655 2_655
N6A Mn2 N4 C11 -174.2(6) . 2_655
N5 Mn2 N4 C11 179.18(18) . 2_655
N5 Mn2 N4 C11 -0.82(18) 2_655 2_655
N6 Mn2 N4 C11 165.6(4) . 2_655
N6 Mn2 N4 C11 -14.4(4) 2_655 2_655
Cl2 Mn2 N4 C11 87.51(17) . 2_655
Cl2 Mn2 N4 C11 -92.49(17) 2_655 2_655
N6A Mn2 N4 C11 -174.2(6) 2_655 .
N6A Mn2 N4 C11 5.8(6) . .
N5 Mn2 N4 C11 -0.82(18) . .
N5 Mn2 N4 C11 179.18(18) 2_655 .
N6 Mn2 N4 C11 -14.4(4) . .
N6 Mn2 N4 C11 165.6(4) 2_655 .
Cl2 Mn2 N4 C11 -92.49(17) . .
Cl2 Mn2 N4 C11 87.51(17) 2_655 .
N6A Mn2 N5 C12 173.6(5) 2_655 .
N6A Mn2 N5 C12 -176.7(4) . .
N4 Mn2 N5 C12 -0.4(3) . .
N5 Mn2 N5 C12 -0.4(3) 2_655 .
N6 Mn2 N5 C12 169.2(4) . .
N6 Mn2 N5 C12 -159.0(6) 2_655 .
Cl2 Mn2 N5 C12 90.1(3) . .
Cl2 Mn2 N5 C12 -92.1(3) 2_655 .
N6A Mn2 N5 C14 -2.5(6) 2_655 .
N6A Mn2 N5 C14 7.2(4) . .
N4 Mn2 N5 C14 -176.5(3) . .
N5 Mn2 N5 C14 -176.5(3) 2_655 .
N6 Mn2 N5 C14 -6.8(4) . .
N6 Mn2 N5 C14 25.0(7) 2_655 .
Cl2 Mn2 N5 C14 -85.9(3) . .
Cl2 Mn2 N5 C14 91.8(3) 2_655 .
N6A Mn2 N6 C15 -152.8(10) 2_655 .
N6A Mn2 N6 C15 -103(2) . .
N4 Mn2 N6 C15 38.3(10) . .
N5 Mn2 N6 C15 24.5(8) . .
N5 Mn2 N6 C15 -170.7(6) 2_655 .
N6 Mn2 N6 C15 -141.7(10) 2_655 .
Cl2 Mn2 N6 C15 120.7(9) . .
Cl2 Mn2 N6 C15 -61.0(9) 2_655 .
N6A Mn2 N6 C16 -13.3(7) 2_655 .
N6A Mn2 N6 C16 36.9(14) . .
N4 Mn2 N6 C16 177.8(5) . .
N5 Mn2 N6 C16 164.0(7) . .
N5 Mn2 N6 C16 -31.2(10) 2_655 .
N6 Mn2 N6 C16 -2.2(5) 2_655 .
Cl2 Mn2 N6 C16 -99.9(6) . .
Cl2 Mn2 N6 C16 78.5(6) 2_655 .
N6A Mn2 N6A C15A -166.2(12) 2_655 .
N4 Mn2 N6A C15A 13.8(12) . .
N5 Mn2 N6A C15A 20.1(7) . .
N5 Mn2 N6A C15A -155.8(6) 2_655 .
N6 Mn2 N6A C15A 68.8(14) . .
N6 Mn2 N6A C15A -151.7(9) 2_655 .
Cl2 Mn2 N6A C15A 111.4(8) . .
Cl2 Mn2 N6A C15A -69.9(8) 2_655 .
N6A Mn2 N6A C16A -25.6(4) 2_655 .
N4 Mn2 N6A C16A 154.4(4) . .
N5 Mn2 N6A C16A 160.7(8) . .
N5 Mn2 N6A C16A -15.2(11) 2_655 .
N6 Mn2 N6A C16A -151(2) . .
N6 Mn2 N6A C16A -11.1(7) 2_655 .
Cl2 Mn2 N6A C16A -108.0(7) . .
Cl2 Mn2 N6A C16A 70.7(7) 2_655 .
C2 C1 C2 C3 0.6(2) 2_655 .
C9 C1 C2 C3 -179.4(2) . .
C3 N1 C3 C2 0.7(2) 2_655 .
Mn1 N1 C3 C2 -179.3(2) . .
C3 N1 C3 C4 -179.0(3) 2_655 .
Mn1 N1 C3 C4 1.0(3) . .
C1 C2 C3 N1 -1.3(5) . .
C1 C2 C3 C4 178.3(3) . .
C6 N2 C4 C5 -0.3(7) . .
Mn1 N2 C4 C5 177.8(3) . .
C6 N2 C4 C3 179.1(4) . .
Mn1 N2 C4 C3 -2.8(5) . .
N1 C3 C4 N2 1.1(5) . .
C2 C3 C4 N2 -178.5(3) . .
N1 C3 C4 C5 -179.4(3) . .
C2 C3 C4 C5 0.9(5) . .
C4 N2 C6 C7 157.6(4) . .
Mn1 N2 C6 C7 -20.6(5) . .
C8 N3 C7 C6 -175.8(4) . .
Mn1 N3 C7 C6 -50.3(5) . .
N2 C6 C7 N3 46.9(6) . .
C7 N3 C8 C8 169.0(4) . 2_655
Mn1 N3 C8 C8 43.2(5) . 2_655
C2 C1 C9 C10 -151.6(2) . 2_655
C2 C1 C9 C10 28.4(2) 2_655 2_655
C2 C1 C9 C10 28.4(2) . .
C2 C1 C9 C10 -151.6(2) 2_655 .
C10 C9 C10 C11 1.1(2) 2_655 .
C1 C9 C10 C11 -178.9(2) . .
C11 N4 C11 C10 1.1(2) 2_655 .
Mn2 N4 C11 C10 -178.9(2) . .
C11 N4 C11 C12 -178.2(3) 2_655 .
Mn2 N4 C11 C12 1.8(3) . .
C9 C10 C11 N4 -2.2(5) . .
C9 C10 C11 C12 177.1(3) . .
C14 N5 C12 C11 177.2(3) . .
Mn2 N5 C12 C11 1.4(4) . .
C14 N5 C12 C13 -1.2(6) . .
Mn2 N5 C12 C13 -177.0(3) . .
N4 C11 C12 N5 -2.0(4) . .
C10 C11 C12 N5 178.6(3) . .
N4 C11 C12 C13 176.5(3) . .
C10 C11 C12 C13 -2.9(5) . .
C12 N5 C14 C15 174.2(7) . .
Mn2 N5 C14 C15 -9.8(7) . .
C12 N5 C14 C15A 156.8(5) . .
Mn2 N5 C14 C15A -27.2(5) . .
C16 N6 C15 C14 -166.8(9) . .
Mn2 N6 C15 C14 -38.7(13) . .
N5 C14 C15 N6 31.9(13) . .
C15A C14 C15 N6 85(2) . .
C15 N6 C16 C16 140.7(15) . 2_655
Mn2 N6 C16 C16 6.8(15) . 2_655
C16A N6A C15A C14 -178.0(9) . .
Mn2 N6A C15A C14 -44.0(10) . .
C15 C14 C15A N6A -84(2) . .
N5 C14 C15A N6A 48.4(10) . .
C15A N6A C16A C16A -159.8(11) . 2_655
Mn2 N6A C16A C16A 67.4(9) . 2_655
